data_7210112
loop_
_publ_author_name
'Cunha, Anna C.'
'Ferreira, Vitor F.'
'Jord\~ao, Alessandro K.'
'de Souza, Maria C. B. V.'
'Wardell, Solange M. S. V.'
'Wardell, James L.'
'Tan, Peiyu Amelia'
'Bettens, Ryan P. A.'
'Seth, Saikat Kumar'
'Tiekink, Edward R. T.'

_publ_section_title
;
 Aryl-substituents moderate the nature of hydrogen bonds, N--H&#x22EF;N
 versus N--H&#x22EF;O, leading to supramolecular chains in the crystal
 structures of N-arylamino 1,2,3-triazole esters
;
_journal_issue 24
_journal_name_full CrystEngComm
_journal_page_first 4917
_journal_paper_doi 10.1039/c3ce40102b
_journal_volume 15
_journal_year 2013
_chemical_formula_moiety 'C13 H16 N4 O3'
_chemical_formula_sum 'C13 H16 N4 O3'
_chemical_formula_weight 276.30
_chemical_name_systematic
;
?
;
_space_group_IT_number 14
_symmetry_cell_setting monoclinic
_symmetry_space_group_name_Hall '-P 2ybc'
_symmetry_space_group_name_H-M 'P 1 21/c 1'
_atom_sites_solution_hydrogens geom
_atom_sites_solution_primary direct
_atom_sites_solution_secondary difmap
_audit_creation_method SHELXL-97
_cell_angle_alpha 90
_cell_angle_beta 96.587(14)
_cell_angle_gamma 90
_cell_formula_units_Z 4
_cell_length_a 8.965(4)
_cell_length_b 9.911(4)
_cell_length_c 15.067(7)
_cell_measurement_reflns_used 4132
_cell_measurement_temperature 98(2)
_cell_measurement_theta_max 30.4
_cell_measurement_theta_min 2.1
_cell_volume 1329.9(10)
_computing_cell_refinement CrystalClear
_computing_data_collection 'CrystalClear (Molecular Structure Corporation & Rigaku, 2005)'
_computing_data_reduction CrystalClear
_computing_molecular_graphics 'ORTEP-3 (Farrugia, 1997) and DIAMOND (Brandenburg, 2006)'
_computing_publication_material 'publCIF (Westrip, 2010)'
_computing_structure_refinement 'SHELXL-97 (Sheldrick, 2008)'
_computing_structure_solution 'SHELXS-97 (Sheldrick, 2008)'
_diffrn_ambient_temperature 98(2)
_diffrn_measured_fraction_theta_full 0.998
_diffrn_measured_fraction_theta_max 0.998
_diffrn_measurement_device_type AFC12\K/SATURN724
_diffrn_measurement_method \w
_diffrn_radiation_monochromator graphite
_diffrn_radiation_source 'fine-focus sealed tube'
_diffrn_radiation_type MoK\a
_diffrn_radiation_wavelength 0.71069
_diffrn_reflns_av_R_equivalents 0.040
_diffrn_reflns_av_sigmaI/netI 0.030
_diffrn_reflns_limit_h_max 11
_diffrn_reflns_limit_h_min -11
_diffrn_reflns_limit_k_max 12
_diffrn_reflns_limit_k_min -12
_diffrn_reflns_limit_l_max 18
_diffrn_reflns_limit_l_min -18
_diffrn_reflns_number 13169
_diffrn_reflns_theta_full 26.5
_diffrn_reflns_theta_max 26.5
_diffrn_reflns_theta_min 2.3
_diffrn_standards_decay_% '< 1'
_diffrn_standards_interval_count 0
_diffrn_standards_number 0
_exptl_absorpt_coefficient_mu 0.101
_exptl_absorpt_correction_T_max 1.000
_exptl_absorpt_correction_T_min 0.711
_exptl_absorpt_correction_type multi-scan
_exptl_absorpt_process_details 'ABSCOR (Higashi, 1995)'
_exptl_crystal_colour orange
_exptl_crystal_density_diffrn 1.380
_exptl_crystal_density_method 'not measured'
_exptl_crystal_description prism
_exptl_crystal_F_000 584
_exptl_crystal_size_max 0.20
_exptl_crystal_size_mid 0.18
_exptl_crystal_size_min 0.02
_refine_diff_density_max 0.24
_refine_diff_density_min -0.23
_refine_diff_density_rms 0.048
_refine_ls_extinction_method none
_refine_ls_goodness_of_fit_ref 1.17
_refine_ls_hydrogen_treatment mixed
_refine_ls_matrix_type full
_refine_ls_number_parameters 187
_refine_ls_number_reflns 2753
_refine_ls_number_restraints 0
_refine_ls_restrained_S_all 1.17
_refine_ls_R_factor_all 0.066
_refine_ls_R_factor_gt 0.056
_refine_ls_shift/su_max <0.001
_refine_ls_shift/su_mean 0.000
_refine_ls_structure_factor_coef Fsqd
_refine_ls_weighting_details 'calc w=1/[\s^2^(Fo^2^)+(0.0471P)^2^+0.7432P] where P=(Fo^2^+2Fc^2^)/3'
_refine_ls_weighting_scheme calc
_refine_ls_wR_factor_gt 0.123
_refine_ls_wR_factor_ref 0.129
_reflns_number_gt 2427
_reflns_number_total 2753
_reflns_threshold_expression I>2\s(I)
_cod_data_source_file c3ce40102b.txt
_cod_data_source_block ome
_cod_original_sg_symbol_H-M 'P 21/c'
_cod_database_code 7210112

loop_
_symmetry_equiv_pos_as_xyz
'x, y, z'
'-x, y+1/2, -z+1/2'
'-x, -y, -z'
'x, -y-1/2, z-1/2'

loop_
_atom_site_label
_atom_site_type_symbol
_atom_site_fract_x
_atom_site_fract_y
_atom_site_fract_z
_atom_site_U_iso_or_equiv
_atom_site_adp_type
_atom_site_occupancy
_atom_site_symmetry_multiplicity
_atom_site_calc_flag
_atom_site_refinement_flags
O1 O 1.03665(15) -0.25530(14) 0.55301(9) 0.0300(3) Uani 1 1 d .
O2 O 0.84505(15) -0.14201(13) 0.47560(9) 0.0258(3) Uani 1 1 d .
O3 O 0.28581(15) 0.10090(14) 0.94554(10) 0.0298(4) Uani 1 1 d .
N1 N 0.84061(17) 0.06274(16) 0.71533(10) 0.0228(4) Uani 1 1 d .
N2 N 0.94650(18) -0.01469(17) 0.76318(11) 0.0283(4) Uani 1 1 d .
N3 N 0.98733(18) -0.10476(17) 0.70684(11) 0.0269(4) Uani 1 1 d .
N4 N 0.77526(18) 0.17355(17) 0.75196(11) 0.0253(4) Uani 1 1 d .
H4n H 0.850(3) 0.230(2) 0.7775(15) 0.030 Uiso 1 1 d .
C1 C 0.8114(2) 0.02168(19) 0.62920(12) 0.0221(4) Uani 1 1 d .
C2 C 0.9071(2) -0.08586(19) 0.62503(13) 0.0225(4) Uani 1 1 d .
C3 C 0.6995(2) 0.0907(2) 0.56448(13) 0.0273(4) Uani 1 1 d .
H3A H 0.6184 0.1267 0.5959 0.041 Uiso 1 1 calc R
H3B H 0.6580 0.0261 0.5189 0.041 Uiso 1 1 calc R
H3C H 0.7483 0.1648 0.5358 0.041 Uiso 1 1 calc R
C4 C 0.9380(2) -0.17150(19) 0.54926(13) 0.0240(4) Uani 1 1 d .
C5 C 0.8600(2) -0.2246(2) 0.39699(13) 0.0271(4) Uani 1 1 d .
H5A H 0.8343 -0.3197 0.4084 0.033 Uiso 1 1 calc R
H5B H 0.9643 -0.2211 0.3816 0.033 Uiso 1 1 calc R
C6 C 0.7536(2) -0.1678(2) 0.32239(14) 0.0331(5) Uani 1 1 d .
H6A H 0.6505 -0.1754 0.3375 0.050 Uiso 1 1 calc R
H6B H 0.7631 -0.2182 0.2674 0.050 Uiso 1 1 calc R
H6C H 0.7776 -0.0726 0.3135 0.050 Uiso 1 1 calc R
C7 C 0.6553(2) 0.14462(19) 0.80391(12) 0.0225(4) Uani 1 1 d .
C8 C 0.5888(2) 0.0193(2) 0.80663(13) 0.0255(4) Uani 1 1 d .
H8 H 0.6274 -0.0544 0.7760 0.031 Uiso 1 1 calc R
C9 C 0.4653(2) -0.0004(2) 0.85398(13) 0.0252(4) Uani 1 1 d .
H9 H 0.4206 -0.0871 0.8555 0.030 Uiso 1 1 calc R
C10 C 0.4079(2) 0.1066(2) 0.89869(13) 0.0239(4) Uani 1 1 d .
C11 C 0.4757(2) 0.23304(19) 0.89599(13) 0.0255(4) Uani 1 1 d .
H11 H 0.4374 0.3068 0.9266 0.031 Uiso 1 1 calc R
C12 C 0.5980(2) 0.25209(19) 0.84912(12) 0.0242(4) Uani 1 1 d .
H12 H 0.6431 0.3387 0.8478 0.029 Uiso 1 1 calc R
C13 C 0.2174(2) -0.0279(2) 0.95383(15) 0.0299(5) Uani 1 1 d .
H13A H 0.1813 -0.0626 0.8943 0.045 Uiso 1 1 calc R
H13B H 0.1328 -0.0189 0.9892 0.045 Uiso 1 1 calc R
H13C H 0.2914 -0.0907 0.9837 0.045 Uiso 1 1 calc R

loop_
_atom_site_aniso_label
_atom_site_aniso_U_11
_atom_site_aniso_U_22
_atom_site_aniso_U_33
_atom_site_aniso_U_23
_atom_site_aniso_U_13
_atom_site_aniso_U_12
O1 0.0267(7) 0.0305(8) 0.0327(8) -0.0002(6) 0.0034(6) 0.0065(6)
O2 0.0286(7) 0.0264(7) 0.0220(7) -0.0014(6) 0.0016(5) 0.0030(5)
O3 0.0268(7) 0.0234(7) 0.0410(9) -0.0008(6) 0.0112(6) -0.0009(6)
N1 0.0227(8) 0.0230(8) 0.0224(8) -0.0002(6) 0.0017(6) 0.0002(6)
N2 0.0268(9) 0.0315(9) 0.0256(9) 0.0020(7) -0.0007(7) 0.0011(7)
N3 0.0263(8) 0.0298(9) 0.0245(9) 0.0016(7) 0.0020(7) 0.0018(7)
N4 0.0270(9) 0.0233(9) 0.0261(9) -0.0038(7) 0.0046(7) -0.0042(7)
C1 0.0218(9) 0.0235(10) 0.0214(9) 0.0014(8) 0.0037(7) -0.0036(7)
C2 0.0209(9) 0.0238(10) 0.0227(10) 0.0019(8) 0.0020(7) -0.0016(7)
C3 0.0290(10) 0.0265(11) 0.0258(10) 0.0016(8) 0.0006(8) 0.0032(8)
C4 0.0217(9) 0.0239(10) 0.0267(10) 0.0029(8) 0.0033(8) -0.0028(8)
C5 0.0307(10) 0.0267(10) 0.0250(10) -0.0044(8) 0.0075(8) 0.0002(8)
C6 0.0391(12) 0.0311(11) 0.0286(11) -0.0015(9) 0.0009(9) -0.0010(9)
C7 0.0226(9) 0.0251(10) 0.0192(9) -0.0009(8) -0.0002(7) -0.0020(7)
C8 0.0282(10) 0.0237(10) 0.0246(10) -0.0031(8) 0.0024(8) 0.0029(8)
C9 0.0261(10) 0.0226(10) 0.0266(10) 0.0005(8) 0.0019(8) -0.0022(8)
C10 0.0215(9) 0.0265(10) 0.0235(10) 0.0022(8) 0.0021(7) 0.0007(7)
C11 0.0258(10) 0.0214(10) 0.0285(10) -0.0036(8) -0.0002(8) 0.0030(7)
C12 0.0271(10) 0.0207(9) 0.0238(10) 0.0003(8) -0.0012(8) -0.0026(8)
C13 0.0273(10) 0.0257(10) 0.0375(12) 0.0021(9) 0.0069(9) -0.0027(8)

loop_
_atom_type_symbol
_atom_type_description
_atom_type_scat_dispersion_real
_atom_type_scat_dispersion_imag
_atom_type_scat_source
C C 0.0033 0.0016 'International Tables Vol C Tables 4.2.6.8 and 6.1.1.4'
H H 0.0000 0.0000 'International Tables Vol C Tables 4.2.6.8 and 6.1.1.4'
N N 0.0061 0.0033 'International Tables Vol C Tables 4.2.6.8 and 6.1.1.4'
O O 0.0106 0.0060 'International Tables Vol C Tables 4.2.6.8 and 6.1.1.4'

loop_
_geom_angle_atom_site_label_1
_geom_angle_atom_site_label_2
_geom_angle_atom_site_label_3
_geom_angle
C4 O2 C5 116.33(15)
C10 O3 C13 117.27(15)
C1 N1 N2 112.58(16)
C1 N1 N4 124.99(16)
N2 N1 N4 122.40(15)
N3 N2 N1 105.67(15)
N2 N3 C2 109.46(16)
N1 N4 C7 115.92(15)
N1 N4 H4N 109.0(14)
C7 N4 H4N 116.6(14)
N1 C1 C2 102.91(16)
N1 C1 C3 122.17(17)
C2 C1 C3 134.92(18)
N3 C2 C1 109.38(17)
N3 C2 C4 119.55(16)
C1 C2 C4 130.98(17)
C1 C3 H3A 109.5
C1 C3 H3B 109.5
H3A C3 H3B 109.5
C1 C3 H3C 109.5
H3A C3 H3C 109.5
H3B C3 H3C 109.5
O1 C4 O2 124.73(18)
O1 C4 C2 124.09(17)
O2 C4 C2 111.16(16)
O2 C5 C6 106.77(16)
O2 C5 H5A 110.4
C6 C5 H5A 110.4
O2 C5 H5B 110.4
C6 C5 H5B 110.4
H5A C5 H5B 108.6
C5 C6 H6A 109.5
C5 C6 H6B 109.5
H6A C6 H6B 109.5
C5 C6 H6C 109.5
H6A C6 H6C 109.5
H6B C6 H6C 109.5
C8 C7 C12 119.25(18)
C8 C7 N4 123.44(17)
C12 C7 N4 117.18(17)
C7 C8 C9 120.68(18)
C7 C8 H8 119.7
C9 C8 H8 119.7
C10 C9 C8 120.10(18)
C10 C9 H9 120.0
C8 C9 H9 120.0
O3 C10 C9 125.59(17)
O3 C10 C11 115.36(17)
C9 C10 C11 119.04(18)
C12 C11 C10 120.71(18)
C12 C11 H11 119.6
C10 C11 H11 119.6
C11 C12 C7 120.21(17)
C11 C12 H12 119.9
C7 C12 H12 119.9
O3 C13 H13A 109.5
O3 C13 H13B 109.5
H13A C13 H13B 109.5
O3 C13 H13C 109.5
H13A C13 H13C 109.5
H13B C13 H13C 109.5

loop_
_geom_bond_atom_site_label_1
_geom_bond_atom_site_label_2
_geom_bond_distance
O1 C4 1.210(2)
O2 C4 1.342(2)
O2 C5 1.458(2)
O3 C10 1.370(2)
O3 C13 1.428(2)
N1 C1 1.357(2)
N1 N2 1.361(2)
N1 N4 1.389(2)
N2 N3 1.312(2)
N3 C2 1.367(3)
N4 C7 1.430(2)
N4 H4n 0.92(2)
C1 C2 1.374(3)
C1 C3 1.483(3)
C2 C4 1.474(3)
C3 H3A 0.9800
C3 H3B 0.9800
C3 H3C 0.9800
C5 C6 1.498(3)
C5 H5A 0.9900
C5 H5B 0.9900
C6 H6A 0.9800
C6 H6B 0.9800
C6 H6C 0.9800
C7 C8 1.380(3)
C7 C12 1.394(3)
C8 C9 1.398(3)
C8 H8 0.9500
C9 C10 1.386(3)
C9 H9 0.9500
C10 C11 1.395(3)
C11 C12 1.384(3)
C11 H11 0.9500
C12 H12 0.9500
C13 H13A 0.9800
C13 H13B 0.9800
C13 H13C 0.9800

loop_
_geom_torsion_atom_site_label_1
_geom_torsion_atom_site_label_2
_geom_torsion_atom_site_label_3
_geom_torsion_atom_site_label_4
_geom_torsion
C1 N1 N2 N3 1.0(2)
N4 N1 N2 N3 -177.08(16)
N1 N2 N3 C2 -0.8(2)
C1 N1 N4 C7 100.8(2)
N2 N1 N4 C7 -81.3(2)
N2 N1 C1 C2 -0.8(2)
N4 N1 C1 C2 177.28(16)
N2 N1 C1 C3 179.82(16)
N4 N1 C1 C3 -2.1(3)
N2 N3 C2 C1 0.4(2)
N2 N3 C2 C4 177.30(16)
N1 C1 C2 N3 0.2(2)
C3 C1 C2 N3 179.5(2)
N1 C1 C2 C4 -176.20(18)
C3 C1 C2 C4 3.1(4)
C5 O2 C4 O1 4.2(3)
C5 O2 C4 C2 -177.21(15)
N3 C2 C4 O1 -3.8(3)
C1 C2 C4 O1 172.4(2)
N3 C2 C4 O2 177.65(16)
C1 C2 C4 O2 -6.2(3)
C4 O2 C5 C6 -176.25(16)
N1 N4 C7 C8 -10.7(3)
N1 N4 C7 C12 173.50(16)
C12 C7 C8 C9 0.1(3)
N4 C7 C8 C9 -175.67(18)
C7 C8 C9 C10 0.1(3)
C13 O3 C10 C9 4.2(3)
C13 O3 C10 C11 -176.97(17)
C8 C9 C10 O3 178.46(17)
C8 C9 C10 C11 -0.3(3)
O3 C10 C11 C12 -178.63(17)
C9 C10 C11 C12 0.3(3)
C10 C11 C12 C7 0.0(3)
C8 C7 C12 C11 -0.1(3)
N4 C7 C12 C11 175.88(17)
